data_7100821
_journal_name_full 'Chemical Communications'
_journal_paper_doi 10.1039/b516293a
_journal_year 2006
_chemical_formula_moiety 'As3 H4 O13 Zn3, 2(H2 O), Cs'
_chemical_formula_sum 'As3 Cs H8 O15 Zn3'
_chemical_formula_weight 801.84
_space_group_IT_number 14
_symmetry_cell_setting monoclinic
_symmetry_space_group_name_Hall '-P 2ybc'
_symmetry_space_group_name_H-M 'P 1 21/c 1'
_cell_angle_alpha 90
_cell_angle_beta 99.263(4)
_cell_angle_gamma 90
_cell_formula_units_Z 4
_cell_length_a 16.1047(9)
_cell_length_b 6.5829(4)
_cell_length_c 12.9291(7)
_cell_measurement_temperature 120(2)
_cell_volume 1352.81(13)
_exptl_crystal_density_diffrn 3.937
_cod_depositor_comments
;
The following automatic conversions were performed:
'_symmetry_cell_setting' value 'Monoclinic' changed to 'monoclinic'
according to '/home/saulius/struct/CIF-dictionaries/cif_core.dic'
dictionary named 'cif_core.dic' version 2.4.1 from 2010-06-29.

Automatic conversion script
Id: cif_fix_enum 1527 2010-12-29 10:47:43Z saulius 
;
_cod_original_sg_symbol_H-M 'P 21/c'
_cod_database_code 7100821

loop_
_symmetry_equiv_pos_as_xyz
'x, y, z'
'-x, y+1/2, -z+1/2'
'-x, -y, -z'
'x, -y-1/2, z-1/2'

loop_
_atom_site_label
_atom_site_type_symbol
_atom_site_fract_x
_atom_site_fract_y
_atom_site_fract_z
_atom_site_U_iso_or_equiv
_atom_site_adp_type
_atom_site_occupancy
_atom_site_calc_flag
_atom_site_refinement_flags
_atom_site_disorder_group
_atom_site_disorder_assembly
As1 As 0.50789(4) 0.85129(10) 0.65291(5) 0.01276(15) Uani 1 d . . .
As2 As 0.81926(4) -0.04013(10) 0.65996(5) 0.01435(16) Uani 1 d . . .
As3 As 0.67936(4) 0.41660(10) 0.49897(5) 0.01337(15) Uani 1 d . . .
Cs1 Cs 0.90956(3) 0.25325(7) 0.42902(4) 0.02056(13) Uani 1 d . . .
O1 O 0.4544(3) 1.0413(7) 0.5840(4) 0.0146(9) Uani 1 d . . .
O2 O 0.4618(3) 0.8038(8) 0.7583(4) 0.0166(10) Uani 1 d . . .
O1W O 0.9058(3) -0.2444(9) 0.4306(4) 0.0236(12) Uani 1 d D . .
O3 O 0.6100(3) 0.9084(7) 0.6924(4) 0.0158(10) Uani 1 d . . .
O2W O 0.9627(3) 0.0284(8) 0.1916(4) 0.0240(11) Uani 1 d D . .
O4 O 0.4996(3) 0.6468(7) 0.5748(4) 0.0133(9) Uani 1 d . . .
O5 O 0.7781(3) -0.0517(8) 0.5336(4) 0.0188(10) Uani 1 d . . .
O6 O 0.7774(3) 0.1144(8) 0.7388(4) 0.0179(10) Uani 1 d . . .
O7 O 0.9194(3) 0.0574(8) 0.6533(4) 0.0181(10) Uani 1 d . . .
H7 H 0.9482 0.0593 0.7136 0.027 Uiso 1 calc R . .
O8 O 0.8358(3) -0.2742(7) 0.7111(4) 0.0183(10) Uani 1 d . . .
H8 H 0.7898 -0.3243 0.7212 0.027 Uiso 1 calc RD . .
O9 O 0.6845(3) 0.2514(7) 0.4005(4) 0.0155(10) Uani 1 d . . .
O10 O 0.6381(3) 0.6376(7) 0.4526(4) 0.0164(10) Uani 1 d . . .
O11 O 0.6323(3) 0.3126(7) 0.5927(4) 0.0157(10) Uani 1 d . . .
O12 O 0.7844(3) 0.4566(7) 0.5505(4) 0.0177(10) Uani 1 d . . .
H12 H 0.8024 0.3584 0.5892 0.026 Uiso 1 calc RD . .
O13 O 0.6978(3) -0.1032(7) 0.2890(4) 0.0174(10) Uani 1 d . . .
H13 H 0.6606 -0.177 0.2547 0.026 Uiso 1 calc R . .
Zn1 Zn 0.65644(5) 0.31367(12) 0.24094(6) 0.01456(17) Uani 1 d . . .
Zn2 Zn 0.49710(5) 0.33603(11) 0.58498(6) 0.01383(17) Uani 1 d . . .
Zn3 Zn 0.67059(5) -0.05943(12) 0.43653(6) 0.01448(17) Uani 1 d . . .
H1A H 0.894(4) -0.241(13) 0.3648(16) 0.022 Uiso 1 d D . .
H1B H 0.864(3) -0.238(13) 0.463(4) 0.022 Uiso 1 d D . .
H2A H 0.922(3) -0.048(9) 0.200(6) 0.022 Uiso 1 d D . .
H2B H 0.952(4) 0.130(3) 0.153(2) 0.022 Uiso 1 d D . .

loop_
_atom_site_aniso_label
_atom_site_aniso_U_11
_atom_site_aniso_U_22
_atom_site_aniso_U_33
_atom_site_aniso_U_23
_atom_site_aniso_U_13
_atom_site_aniso_U_12
As1 0.0140(3) 0.0106(3) 0.0137(3) -0.0001(2) 0.0022(2) -0.0004(2)
As2 0.0137(3) 0.0135(3) 0.0159(3) -0.0003(3) 0.0023(2) -0.0003(2)
As3 0.0140(3) 0.0110(3) 0.0151(3) -0.0001(2) 0.0023(2) -0.0003(2)
Cs1 0.0222(2) 0.0193(2) 0.0205(2) 0.00225(16) 0.00457(17) 0.00206(16)
O1 0.016(2) 0.012(2) 0.016(2) -0.0015(18) 0.0028(18) -0.0031(18)
O2 0.017(2) 0.018(2) 0.016(2) 0.0016(19) 0.0052(18) 0.0012(19)
O1W 0.019(3) 0.034(3) 0.019(3) -0.001(2) 0.005(2) 0.000(2)
O3 0.014(2) 0.017(2) 0.016(2) 0.0009(19) 0.0010(18) 0.0005(18)
O2W 0.022(3) 0.022(3) 0.028(3) 0.005(2) 0.003(2) -0.005(2)
O4 0.015(2) 0.011(2) 0.014(2) -0.0048(17) 0.0029(17) -0.0034(17)
O5 0.018(2) 0.019(3) 0.019(3) 0.002(2) 0.0013(19) 0.000(2)
O6 0.015(2) 0.020(2) 0.020(3) -0.005(2) 0.0054(19) 0.0016(19)
O7 0.015(2) 0.021(3) 0.017(2) 0.003(2) 0.0011(19) -0.0022(19)
O8 0.018(2) 0.016(2) 0.022(3) 0.004(2) 0.0051(19) -0.0012(19)
O9 0.016(2) 0.012(2) 0.018(3) -0.0023(18) 0.0009(18) -0.0021(18)
O10 0.019(2) 0.011(2) 0.019(2) 0.0020(19) 0.0026(19) -0.0002(18)
O11 0.019(2) 0.016(2) 0.013(2) 0.0005(19) 0.0047(18) -0.0022(19)
O12 0.012(2) 0.013(2) 0.027(3) 0.001(2) 0.0019(19) 0.0017(18)
O13 0.020(2) 0.018(2) 0.013(2) -0.0028(19) -0.0002(18) -0.0022(19)
Zn1 0.0142(4) 0.0140(4) 0.0155(4) 0.0001(3) 0.0022(3) -0.0009(3)
Zn2 0.0161(4) 0.0109(4) 0.0146(4) 0.0002(3) 0.0026(3) -0.0002(3)
Zn3 0.0149(4) 0.0118(4) 0.0165(4) 0.0006(3) 0.0020(3) -0.0002(3)

loop_
_geom_bond_atom_site_label_1
_geom_bond_atom_site_label_2
_geom_bond_distance
_geom_bond_site_symmetry_2
_geom_bond_publ_flag
As1 O4 1.675(4) . ?
As1 O2 1.683(5) . ?
As1 O3 1.684(5) . ?
As1 O1 1.689(5) . ?
As2 O6 1.658(5) . ?
As2 O5 1.663(5) . ?
As2 O8 1.681(5) . ?
As2 O7 1.752(5) . ?
As3 O10 1.671(5) . ?
As3 O11 1.675(5) . ?
As3 O9 1.687(5) . ?
As3 O12 1.736(5) . ?
Cs1 H1A 3.36(8) . ?
Cs1 H1B 3.36(8) . ?
O1 Zn3 1.991(5) 3_666 ?
O1 Zn2 2.058(5) 1_565 ?
O2 Zn2 2.038(5) 2_656 ?
O2 Zn1 2.056(5) 3_666 ?
O1W H1A 0.84(2) . ?
O1W H1B 0.85(2) . ?
O3 Zn1 2.037(5) 4_576 ?
O2W H2A 0.844(19) . ?
O2W H2B 0.834(19) . ?
O4 Zn2 2.051(5) . ?
O4 Zn2 2.079(5) 3_666 ?
O5 Zn3 1.969(5) . ?
O6 Zn1 2.009(5) 4_566 ?
O7 H7 0.84 . ?
O8 H8 0.84 . ?
O9 Zn1 2.080(5) . ?
O9 Zn3 2.119(5) . ?
O10 Zn3 2.081(5) 1_565 ?
O10 Zn2 2.160(5) 3_666 ?
O11 Zn1 2.068(5) 4_566 ?
O11 Zn2 2.170(5) . ?
O12 H12 0.84 . ?
O13 Zn3 2.045(5) . ?
O13 H13 0.84 . ?
Zn1 O6 2.009(5) 4_565 ?
Zn1 O3 2.037(5) 4_575 ?
Zn1 O2 2.056(5) 3_666 ?
Zn1 O11 2.068(5) 4_565 ?
Zn1 Zn2 3.1553(11) 4_565 ?
Zn2 O2 2.038(5) 2_646 ?
Zn2 O1 2.058(5) 1_545 ?
Zn2 O4 2.079(5) 3_666 ?
Zn2 O10 2.160(5) 3_666 ?
Zn2 Zn2 3.0925(15) 3_666 ?
Zn2 Zn1 3.1553(11) 4_566 ?
Zn3 O1 1.991(5) 3_666 ?
Zn3 O10 2.081(5) 1_545 ?
